data_4311228
loop_
_publ_author_name
'Bernhard Bauer-Siebenlist'
'Franc Meyer'
'Etelka Farkas'
'Denis Vidovic'
'Jose Antonio Cuesta-Seijo'
'Regine Herbst-Irmer'
'Hans Pritzkow'

_publ_contact_author_address
; Institut f\"ur Anorganische Chemie
  Georg August Universit\"at G\"ottingen
  Tammannstra\&se 4
  D-37077 G\"ottingen
  Germany
;
_publ_contact_author_email franc.meyer@chemie.uni-goettingen.de
_publ_contact_author_fax 49(551)393063
_publ_contact_author_name 'Prof. Dr. Franc Meyer'
_publ_contact_author_phone 49(551)393012
_publ_section_title
;
 Correlation of Structure and Function in Oligonuclear Zinc(II) Model
 Phosphatases
;
_journal_name_full 'Inorganic Chemistry'
_journal_page_first 4189
_journal_page_last 4202
_journal_paper_doi 10.1021/ic035491d
_journal_volume 43
_journal_year 2004
_chemical_formula_moiety 'C31 H67 N8 O4 P Zn2 2+, 2( Cl O4 -)'
_chemical_formula_sum 'C31 H67 Cl2 N8 O12 P Zn2'
_chemical_formula_weight 976.54
_chemical_name_systematic
; 
 ? 
;
_space_group_IT_number 14
_symmetry_cell_setting monoclinic
_symmetry_space_group_name_Hall '-P 2ybc'
_symmetry_space_group_name_H-M 'P 1 21/c 1'
_atom_sites_solution_hydrogens geom
_atom_sites_solution_primary direct
_atom_sites_solution_secondary difmap
_audit_creation_method SHELXL-97
_cell_angle_alpha 90.00
_cell_angle_beta 93.19(3)
_cell_angle_gamma 90.00
_cell_formula_units_Z 8
_cell_length_a 13.064(3)
_cell_length_b 13.314(3)
_cell_length_c 49.814(10)
_cell_measurement_reflns_used 64347
_cell_measurement_temperature 100(2)
_cell_measurement_theta_max 60.23
_cell_measurement_theta_min 1.78
_cell_volume 8651(3)
_computing_cell_refinement 'Siemens SAINT (V. 6.31a, Siemens 2002)'
_computing_data_collection 'Proteum (Version 1.35)'
_computing_data_reduction 'Siemens SAINT (V. 6.31a, Siemens 2002)'
_computing_molecular_graphics 'WinRayGL (Soltek, 2000)'
_computing_publication_material 'SHELXL-97 (Sheldrick, 1997)'
_computing_structure_refinement 'SHELXL-97 (Sheldrick, 1997)'
_computing_structure_solution 'SHELXS-97 (Sheldrick, 1990)'
_diffrn_ambient_temperature 100(2)
_diffrn_detector_area_resol_mean '5.602 pixels/mm'
_diffrn_measured_fraction_theta_full 0.982
_diffrn_measured_fraction_theta_max 0.982
_diffrn_measurement_device_type 'Bruker three circle diffractometer'
_diffrn_measurement_method 'phi and omega scan'
_diffrn_radiation_monochromator 'mirror system'
_diffrn_radiation_source 'rotating anode'
_diffrn_radiation_type CuK\a
_diffrn_radiation_wavelength 1.54178
_diffrn_reflns_av_R_equivalents 0.0221
_diffrn_reflns_av_sigmaI/netI 0.0158
_diffrn_reflns_limit_h_max 14
_diffrn_reflns_limit_h_min -14
_diffrn_reflns_limit_k_max 14
_diffrn_reflns_limit_k_min -14
_diffrn_reflns_limit_l_max 53
_diffrn_reflns_limit_l_min -55
_diffrn_reflns_number 64317
_diffrn_reflns_theta_full 60.23
_diffrn_reflns_theta_max 60.23
_diffrn_reflns_theta_min 1.78
_diffrn_standards_decay_% 0
_diffrn_standards_interval_count 0
_diffrn_standards_interval_time 0
_diffrn_standards_number 0
_exptl_absorpt_coefficient_mu 3.403
_exptl_absorpt_correction_type multi-scan
_exptl_crystal_colour colorless
_exptl_crystal_density_diffrn 1.500
_exptl_crystal_density_method 'not measured'
_exptl_crystal_description block
_exptl_crystal_F_000 4112
_exptl_crystal_size_max 0.50
_exptl_crystal_size_mid 0.30
_exptl_crystal_size_min 0.20
_refine_diff_density_max 0.571
_refine_diff_density_min -0.394
_refine_diff_density_rms 0.050
_refine_ls_extinction_coef 0.000328(15)
_refine_ls_extinction_expression Fc^*^=kFc[1+0.001xFc^2^\l^3^/sin(2\q)]^-1/4^
_refine_ls_extinction_method SHELXL
_refine_ls_goodness_of_fit_ref 1.054
_refine_ls_hydrogen_treatment mixed
_refine_ls_matrix_type full
_refine_ls_number_parameters 1350
_refine_ls_number_reflns 12679
_refine_ls_number_restraints 2606
_refine_ls_restrained_S_all 1.064
_refine_ls_R_factor_all 0.0281
_refine_ls_R_factor_gt 0.0275
_refine_ls_shift/su_max 0.002
_refine_ls_shift/su_mean 0.000
_refine_ls_structure_factor_coef Fsqd
_refine_ls_weighting_details 'calc w=1/[\s^2^(Fo^2^)+(0.0325P)^2^+7.8895P] where P=(Fo^2^+2Fc^2^)/3'
_refine_ls_weighting_scheme calc
_refine_ls_wR_factor_gt 0.0689
_refine_ls_wR_factor_ref 0.0694
_reflns_number_gt 12375
_reflns_number_total 12679
_reflns_threshold_expression >2sigma(I)
_cod_data_source_file ic035491dsi20031229_084522_4.cif
_cod_data_source_block 5b
_cod_database_code 4311228

loop_
_symmetry_equiv_pos_as_xyz
'x, y, z'
'-x, y+1/2, -z+1/2'
'-x, -y, -z'
'x, -y-1/2, z-1/2'

loop_
_atom_site_label
_atom_site_type_symbol
_atom_site_fract_x
_atom_site_fract_y
_atom_site_fract_z
_atom_site_U_iso_or_equiv
_atom_site_adp_type
_atom_site_occupancy
_atom_site_symmetry_multiplicity
_atom_site_calc_flag
_atom_site_refinement_flags
_atom_site_disorder_assembly
_atom_site_disorder_group
Zn21 Zn 0.97030(2) 0.82154(2) 0.165130(5) 0.02309(8) Uani 1 1 d . . .
Zn22 Zn 0.73551(2) 0.815517(19) 0.224127(5) 0.02111(8) Uani 1 1 d . A .
N27 N 0.75006(13) 0.75542(13) 0.26437(3) 0.0268(4) Uani 1 1 d DU . .
C211 C 0.6562(2) 0.6960(2) 0.26904(5) 0.0323(6) Uani 0.921(3) 1 d PDU A 1
H21A H 0.6501 0.6423 0.2553 0.039 Uiso 0.921(3) 1 calc PR A 1
H21B H 0.5960 0.7406 0.2661 0.039 Uiso 0.921(3) 1 calc PR A 1
C212 C 0.6507(2) 0.6474(3) 0.29664(6) 0.0444(7) Uani 0.921(3) 1 d PDU A 1
H21C H 0.6992 0.5913 0.2982 0.067 Uiso 0.921(3) 1 calc PR A 1
H21D H 0.5810 0.6226 0.2988 0.067 Uiso 0.921(3) 1 calc PR A 1
H21E H 0.6683 0.6972 0.3106 0.067 Uiso 0.921(3) 1 calc PR A 1
C213 C 0.84187(19) 0.68882(19) 0.26853(5) 0.0317(6) Uani 0.921(3) 1 d PDU A 1
H21F H 0.8281 0.6250 0.2588 0.038 Uiso 0.921(3) 1 calc PR A 1
H21G H 0.8513 0.6727 0.2879 0.038 Uiso 0.921(3) 1 calc PR A 1
C214 C 0.9401(3) 0.7325(5) 0.25938(11) 0.0369(11) Uani 0.921(3) 1 d PDU A 1
H21H H 0.9278 0.7626 0.2415 0.055 Uiso 0.921(3) 1 calc PR A 1
H21I H 0.9916 0.6793 0.2585 0.055 Uiso 0.921(3) 1 calc PR A 1
H21J H 0.9650 0.7843 0.2721 0.055 Uiso 0.921(3) 1 calc PR A 1
C201 C 0.75960(19) 0.84406(18) 0.28270(5) 0.0303(6) Uani 0.921(3) 1 d PDU A 1
H20A H 0.8293 0.8727 0.2820 0.036 Uiso 0.921(3) 1 calc PR A 1
H20B H 0.7503 0.8220 0.3014 0.036 Uiso 0.921(3) 1 calc PR A 1
C202 C 0.68175(18) 0.92387(17) 0.27511(4) 0.0323(5) Uani 1 1 d DU . .
H20C H 0.6120 0.8985 0.2780 0.039 Uiso 0.921(3) 1 calc PR A 1
H20D H 0.6941 0.9837 0.2866 0.039 Uiso 0.921(3) 1 calc PR A 1
H20C H 0.7437 0.9479 0.2855 0.039 Uiso 0.079(3) 1 calc PR A 2
H20D H 0.6216 0.9579 0.2823 0.039 Uiso 0.079(3) 1 calc PR A 2
N26 N 0.68916(13) 0.95186(13) 0.24657(3) 0.0262(4) Uani 1 1 d D A .
C221 C 0.58955(16) 0.98560(16) 0.23377(4) 0.0296(5) Uani 1 1 d . . .
H22A H 0.5838 1.0594 0.2354 0.036 Uiso 1 1 calc R A .
H22B H 0.5327 0.9547 0.2432 0.036 Uiso 1 1 calc R . .
C222 C 0.58043(16) 0.95656(16) 0.20437(4) 0.0281(5) Uani 1 1 d . A .
H22C H 0.5118 0.9759 0.1967 0.034 Uiso 1 1 calc R . .
H22D H 0.6322 0.9939 0.1946 0.034 Uiso 1 1 calc R . .
N28 N 0.59562(13) 0.84659(13) 0.20045(3) 0.0242(4) Uani 1 1 d . . .
C231 C 0.50447(16) 0.79124(16) 0.20943(4) 0.0280(5) Uani 1 1 d . A .
H23A H 0.4423 0.8180 0.1996 0.034 Uiso 1 1 calc R . .
H23B H 0.4978 0.8043 0.2288 0.034 Uiso 1 1 calc R . .
C232 C 0.50914(18) 0.67861(17) 0.20499(5) 0.0322(5) Uani 1 1 d . . .
H23C H 0.4966 0.6639 0.1858 0.048 Uiso 1 1 calc R A .
H23D H 0.4567 0.6455 0.2152 0.048 Uiso 1 1 calc R . .
H23E H 0.5771 0.6536 0.2111 0.048 Uiso 1 1 calc R . .
C233 C 0.61478(16) 0.82595(17) 0.17168(4) 0.0278(5) Uani 1 1 d . A .
H23F H 0.6323 0.7540 0.1700 0.033 Uiso 1 1 calc R . .
H23G H 0.6754 0.8653 0.1669 0.033 Uiso 1 1 calc R . .
C234 C 0.52652(18) 0.84980(19) 0.15125(5) 0.0363(5) Uani 1 1 d . . .
H23H H 0.4683 0.8057 0.1544 0.054 Uiso 1 1 calc R A .
H23I H 0.5489 0.8390 0.1330 0.054 Uiso 1 1 calc R . .
H23J H 0.5057 0.9200 0.1533 0.054 Uiso 1 1 calc R . .
C203 C 0.77205(16) 1.02665(16) 0.24316(4) 0.0277(5) Uani 1 1 d D . .
H20E H 0.8239 1.0208 0.2583 0.033 Uiso 1 1 calc R A .
H20F H 0.7428 1.0952 0.2435 0.033 Uiso 1 1 calc R . .
C204 C 0.82276(15) 1.01100(15) 0.21721(4) 0.0242(4) Uani 1 1 d D A .
N22 N 0.83291(12) 0.91639(12) 0.20811(3) 0.0228(4) Uani 1 1 d . . .
N21 N 0.88297(12) 0.92170(12) 0.18455(3) 0.0231(4) Uani 1 1 d . A .
C205 C 0.86613(15) 1.07854(16) 0.20013(4) 0.0261(5) Uani 1 1 d . . .
H205 H 0.8695 1.1496 0.2018 0.031 Uiso 1 1 calc R A .
C206 C 0.90351(15) 1.01933(15) 0.18010(4) 0.0253(5) Uani 1 1 d D A .
C207 C 0.95712(17) 1.04643(17) 0.15523(5) 0.0326(5) Uani 1 1 d D . .
H20G H 0.9058 1.0758 0.1421 0.039 Uiso 0.158(2) 1 calc PR A 2
H20H H 1.0078 1.0997 0.1600 0.039 Uiso 0.158(2) 1 calc PR A 2
H20G H 0.9064 1.0553 0.1399 0.039 Uiso 0.842(2) 1 calc PR A 1
H20H H 0.9951 1.1103 0.1580 0.039 Uiso 0.842(2) 1 calc PR A 1
N23 N 1.0297(2) 0.9637(2) 0.14937(5) 0.0273(6) Uani 0.842(2) 1 d PDU A 1
C271 C 1.0356(2) 0.9474(2) 0.12004(6) 0.0315(6) Uani 0.842(2) 1 d PDU A 1
H27A H 1.0971 0.9071 0.1165 0.038 Uiso 0.842(2) 1 calc PR A 1
H27B H 1.0409 1.0127 0.1107 0.038 Uiso 0.842(2) 1 calc PR A 1
C272 C 0.9394(2) 0.8922(2) 0.10958(6) 0.0308(6) Uani 0.842(2) 1 d PDU A 1
H27C H 0.8787 0.9349 0.1122 0.037 Uiso 0.842(2) 1 calc PR A 1
H27D H 0.9431 0.8802 0.0900 0.037 Uiso 0.842(2) 1 calc PR A 1
N25 N 0.9265(3) 0.7942(2) 0.12346(8) 0.0296(6) Uani 0.842(2) 1 d PDU A 1
C261 C 0.8131(3) 0.7670(3) 0.12229(12) 0.0333(10) Uani 0.842(2) 1 d PDU A 1
H26A H 0.8052 0.7023 0.1318 0.040 Uiso 0.842(2) 1 calc PR A 1
H26B H 0.7761 0.8188 0.1322 0.040 Uiso 0.842(2) 1 calc PR A 1
C262 C 0.7623(6) 0.7576(5) 0.09419(15) 0.0390(14) Uani 0.842(2) 1 d PDU A 1
H26C H 0.7675 0.8217 0.0847 0.058 Uiso 0.842(2) 1 calc PR A 1
H26D H 0.6899 0.7400 0.0955 0.058 Uiso 0.842(2) 1 calc PR A 1
H26E H 0.7966 0.7050 0.0843 0.058 Uiso 0.842(2) 1 calc PR A 1
C263 C 0.9885(3) 0.7168(3) 0.11010(6) 0.0386(7) Uani 0.842(2) 1 d PDU A 1
H26F H 1.0619 0.7355 0.1124 0.046 Uiso 0.842(2) 1 calc PR A 1
H26G H 0.9693 0.7169 0.0906 0.046 Uiso 0.842(2) 1 calc PR A 1
C264 C 0.9751(3) 0.6098(2) 0.12104(6) 0.0415(7) Uani 0.842(2) 1 d PDU A 1
H26H H 0.9818 0.6110 0.1407 0.062 Uiso 0.842(2) 1 calc PR A 1
H26I H 1.0278 0.5658 0.1142 0.062 Uiso 0.842(2) 1 calc PR A 1
H26J H 0.9071 0.5844 0.1152 0.062 Uiso 0.842(2) 1 calc PR A 1
C208 C 1.1302(2) 0.9796(2) 0.16336(7) 0.0326(7) Uani 0.842(2) 1 d PDU A 1
H20E H 1.1208 1.0124 0.1809 0.039 Uiso 0.842(2) 1 calc PR A 1
H20F H 1.1716 1.0250 0.1526 0.039 Uiso 0.842(2) 1 calc PR A 1
C209 C 1.18782(19) 0.8803(2) 0.16801(5) 0.0313(6) Uani 0.842(2) 1 d PDU A 1
H20G H 1.2100 0.8551 0.1506 0.038 Uiso 0.842(2) 1 calc PR A 1
H20H H 1.2502 0.8928 0.1798 0.038 Uiso 0.842(2) 1 calc PR A 1
N24 N 1.12488(19) 0.8014(2) 0.18060(5) 0.0281(6) Uani 0.842(2) 1 d PDU A 1
C281 C 1.1555(2) 0.6980(2) 0.17122(6) 0.0322(6) Uani 0.842(2) 1 d PDU A 1
H28A H 1.1107 0.6481 0.1795 0.039 Uiso 0.842(2) 1 calc PR A 1
H28B H 1.1412 0.6946 0.1515 0.039 Uiso 0.842(2) 1 calc PR A 1
C282 C 1.2652(2) 0.6666(2) 0.17722(6) 0.0378(7) Uani 0.842(2) 1 d PDU A 1
H28C H 1.2754 0.5986 0.1703 0.057 Uiso 0.842(2) 1 calc PR A 1
H28D H 1.2805 0.6674 0.1967 0.057 Uiso 0.842(2) 1 calc PR A 1
H28E H 1.3110 0.7134 0.1686 0.057 Uiso 0.842(2) 1 calc PR A 1
C283 C 1.1355(2) 0.8002(3) 0.21078(5) 0.0343(7) Uani 0.842(2) 1 d PDU A 1
H28F H 1.0899 0.7471 0.2173 0.041 Uiso 0.842(2) 1 calc PR A 1
H28G H 1.2068 0.7808 0.2163 0.041 Uiso 0.842(2) 1 calc PR A 1
C284 C 1.1117(2) 0.8958(2) 0.22478(7) 0.0404(7) Uani 0.842(2) 1 d PDU A 1
H28H H 1.1149 0.8846 0.2443 0.061 Uiso 0.842(2) 1 calc PR A 1
H28I H 1.0427 0.9184 0.2189 0.061 Uiso 0.842(2) 1 calc PR A 1
H28J H 1.1618 0.9473 0.2204 0.061 Uiso 0.842(2) 1 calc PR A 1
P21 P 0.84280(4) 0.63110(4) 0.192564(11) 0.02431(12) Uani 1 1 d . . .
O21 O 0.92483(11) 0.69246(10) 0.18107(3) 0.0298(3) Uani 1 1 d . A .
O22 O 0.76358(11) 0.68340(10) 0.20781(3) 0.0278(3) Uani 1 1 d . A .
O23 O 0.89109(11) 0.54940(11) 0.21247(3) 0.0306(3) Uani 1 1 d . A .
C230 C 0.96124(19) 0.47642(18) 0.20249(6) 0.0423(6) Uani 1 1 d . . .
H23K H 0.9232 0.4161 0.1967 0.063 Uiso 1 1 calc R A .
H23L H 1.0125 0.4587 0.2168 0.063 Uiso 1 1 calc R . .
H23M H 0.9956 0.5049 0.1872 0.063 Uiso 1 1 calc R . .
O24 O 0.78994(11) 0.57027(11) 0.16825(3) 0.0303(3) Uani 1 1 d . A .
C240 C 0.70927(18) 0.50059(18) 0.17436(5) 0.0397(6) Uani 1 1 d . . .
H24A H 0.7358 0.4519 0.1878 0.060 Uiso 1 1 calc R A .
H24B H 0.6855 0.4651 0.1579 0.060 Uiso 1 1 calc R . .
H24C H 0.6520 0.5376 0.1815 0.060 Uiso 1 1 calc R . .
C29B C 1.1568(14) 0.9534(12) 0.1719(3) 0.039(3) Uani 0.158(2) 1 d PDU A 2
H29A H 1.1315 1.0037 0.1846 0.047 Uiso 0.158(2) 1 calc PR A 2
H29B H 1.2325 0.9580 0.1728 0.047 Uiso 0.158(2) 1 calc PR A 2
C266 C 1.0603(10) 0.6323(10) 0.1227(3) 0.033(3) Uani 0.158(2) 1 d PDU A 2
H26K H 1.0636 0.5613 0.1176 0.049 Uiso 0.158(2) 1 calc PR A 2
H26L H 1.0781 0.6393 0.1420 0.049 Uiso 0.158(2) 1 calc PR A 2
H26M H 1.1088 0.6709 0.1125 0.049 Uiso 0.158(2) 1 calc PR A 2
C285 C 1.1165(9) 0.8650(12) 0.2107(2) 0.023(2) Uani 0.158(2) 1 d PDU A 2
H28K H 1.0915 0.8010 0.2180 0.028 Uiso 0.158(2) 1 calc PR A 2
H28L H 1.0629 0.9162 0.2131 0.028 Uiso 0.158(2) 1 calc PR A 2
C286 C 1.2130(9) 0.8966(11) 0.2275(3) 0.031(3) Uani 0.158(2) 1 d PDU A 2
H28M H 1.1965 0.9033 0.2464 0.046 Uiso 0.158(2) 1 calc PR A 2
H28N H 1.2377 0.9611 0.2210 0.046 Uiso 0.158(2) 1 calc PR A 2
H28O H 1.2663 0.8455 0.2260 0.046 Uiso 0.158(2) 1 calc PR A 2
C287 C 1.2032(10) 0.7686(9) 0.1774(3) 0.031(2) Uani 0.158(2) 1 d PDU A 2
H28P H 1.2729 0.7937 0.1824 0.037 Uiso 0.158(2) 1 calc PR A 2
H28Q H 1.2010 0.7513 0.1580 0.037 Uiso 0.158(2) 1 calc PR A 2
N23B N 1.0099(11) 0.9664(13) 0.1418(3) 0.033(3) Uani 0.158(2) 1 d PDU A 2
N24B N 1.1278(10) 0.8515(9) 0.1814(2) 0.028(2) Uani 0.158(2) 1 d PDU A 2
N25B N 0.9310(16) 0.7777(11) 0.1244(5) 0.036(2) Uani 0.158(2) 1 d PDU A 2
C28B C 1.1192(10) 0.9801(12) 0.1453(3) 0.042(2) Uani 0.158(2) 1 d PDU A 2
H28R H 1.1534 0.9380 0.1320 0.050 Uiso 0.158(2) 1 calc PR A 2
H28S H 1.1362 1.0511 0.1417 0.050 Uiso 0.158(2) 1 calc PR A 2
C273 C 0.9794(16) 0.9522(11) 0.1134(3) 0.039(2) Uani 0.158(2) 1 d PDU A 2
H27E H 0.9107 0.9821 0.1098 0.047 Uiso 0.158(2) 1 calc PR A 2
H27F H 1.0280 0.9890 0.1025 0.047 Uiso 0.158(2) 1 calc PR A 2
C274 C 0.9763(14) 0.8476(11) 0.1049(3) 0.041(2) Uani 0.158(2) 1 d PDU A 2
H27G H 1.0470 0.8253 0.1019 0.049 Uiso 0.158(2) 1 calc PR A 2
H27H H 0.9361 0.8430 0.0875 0.049 Uiso 0.158(2) 1 calc PR A 2
C265 C 0.9537(12) 0.6710(13) 0.1166(4) 0.044(3) Uani 0.158(2) 1 d PDU A 2
H26N H 0.9057 0.6266 0.1257 0.052 Uiso 0.158(2) 1 calc PR A 2
H26O H 0.9381 0.6643 0.0970 0.052 Uiso 0.158(2) 1 calc PR A 2
C21B C 0.6717(15) 0.8146(10) 0.2790(4) 0.031(3) Uani 0.079(3) 1 d PDU A 2
H21K H 0.6021 0.7933 0.2724 0.037 Uiso 0.079(3) 1 calc PR A 2
H21L H 0.6796 0.7992 0.2984 0.037 Uiso 0.079(3) 1 calc PR A 2
C216 C 0.946(2) 0.745(7) 0.2633(12) 0.033(6) Uani 0.079(3) 1 d PDU A 2
H21M H 1.0069 0.7458 0.2758 0.049 Uiso 0.079(3) 1 calc PR A 2
H21N H 0.9492 0.8020 0.2509 0.049 Uiso 0.079(3) 1 calc PR A 2
H21O H 0.9438 0.6822 0.2531 0.049 Uiso 0.079(3) 1 calc PR A 2
C267 C 0.8159(16) 0.792(2) 0.1230(7) 0.035(3) Uani 0.158(2) 1 d PDU A 2
H26P H 0.8010 0.8591 0.1304 0.042 Uiso 0.158(2) 1 calc PR A 2
H26Q H 0.7858 0.7415 0.1348 0.042 Uiso 0.158(2) 1 calc PR A 2
C268 C 0.762(3) 0.784(3) 0.0952(9) 0.043(6) Uani 0.158(2) 1 d PDU A 2
H26R H 0.6877 0.7802 0.0970 0.065 Uiso 0.158(2) 1 calc PR A 2
H26S H 0.7852 0.7230 0.0863 0.065 Uiso 0.158(2) 1 calc PR A 2
H26T H 0.7783 0.8428 0.0845 0.065 Uiso 0.158(2) 1 calc PR A 2
C218 C 0.679(2) 0.595(2) 0.2874(5) 0.031(5) Uani 0.079(3) 1 d PDU A 2
H21P H 0.6489 0.5299 0.2829 0.046 Uiso 0.079(3) 1 calc PR A 2
H21Q H 0.6311 0.6354 0.2973 0.046 Uiso 0.079(3) 1 calc PR A 2
H21R H 0.7429 0.5860 0.2985 0.046 Uiso 0.079(3) 1 calc PR A 2
C217 C 0.7029(19) 0.6500(12) 0.2616(4) 0.026(4) Uani 0.079(3) 1 d PDU A 2
H21S H 0.6383 0.6554 0.2504 0.031 Uiso 0.079(3) 1 calc PR A 2
H21T H 0.7503 0.6074 0.2517 0.031 Uiso 0.079(3) 1 calc PR A 2
C215 C 0.8505(12) 0.754(2) 0.2791(5) 0.036(4) Uani 0.079(3) 1 d PDU A 2
H21U H 0.8507 0.6973 0.2920 0.043 Uiso 0.079(3) 1 calc PR A 2
H21V H 0.8565 0.8165 0.2899 0.043 Uiso 0.079(3) 1 calc PR A 2
C288 C 1.1845(12) 0.6729(11) 0.1934(4) 0.054(4) Uani 0.158(2) 1 d PDU A 2
H28T H 1.2369 0.6228 0.1897 0.081 Uiso 0.158(2) 1 calc PR A 2
H28U H 1.1165 0.6460 0.1882 0.081 Uiso 0.158(2) 1 calc PR A 2
H28V H 1.1883 0.6886 0.2127 0.081 Uiso 0.158(2) 1 calc PR A 2
Zn1 Zn 0.756511(19) 0.247685(19) 0.041889(5) 0.02018(8) Uani 1 1 d . . .
Zn2 Zn 0.466855(19) 0.308342(19) 0.080180(5) 0.02099(8) Uani 1 1 d . . .
N7 N 0.44608(13) 0.41528(14) 0.11131(4) 0.0306(4) Uani 1 1 d . . .
C11 C 0.45460(18) 0.36120(19) 0.13824(5) 0.0357(5) Uani 1 1 d . . .
H11A H 0.4100 0.3011 0.1368 0.043 Uiso 1 1 calc R . .
H11B H 0.5260 0.3370 0.1411 0.043 Uiso 1 1 calc R . .
C12 C 0.4281(2) 0.4177(2) 0.16297(5) 0.0459(6) Uani 1 1 d . . .
H12A H 0.4752 0.4746 0.1658 0.069 Uiso 1 1 calc R . .
H12B H 0.4343 0.3729 0.1786 0.069 Uiso 1 1 calc R . .
H12C H 0.3576 0.4426 0.1607 0.069 Uiso 1 1 calc R . .
C13 C 0.53135(17) 0.48873(17) 0.10820(5) 0.0329(5) Uani 1 1 d . . .
H13A H 0.5371 0.5006 0.0887 0.040 Uiso 1 1 calc R . .
H13B H 0.5959 0.4562 0.1150 0.040 Uiso 1 1 calc R . .
C14 C 0.5253(2) 0.59088(19) 0.12183(6) 0.0460(6) Uani 1 1 d . . .
H14A H 0.4666 0.6284 0.1139 0.069 Uiso 1 1 calc R . .
H14B H 0.5885 0.6285 0.1193 0.069 Uiso 1 1 calc R . .
H14C H 0.5170 0.5814 0.1411 0.069 Uiso 1 1 calc R . .
C1 C 0.34299(17) 0.46011(18) 0.10654(5) 0.0368(5) Uani 1 1 d . . .
H1A H 0.3373 0.5209 0.1178 0.044 Uiso 1 1 calc R . .
H1B H 0.2902 0.4115 0.1117 0.044 Uiso 1 1 calc R . .
C2 C 0.32444(19) 0.48792(18) 0.07720(5) 0.0392(6) Uani 1 1 d . . .
H2A H 0.2534 0.5129 0.0740 0.047 Uiso 1 1 calc R . .
H2B H 0.3719 0.5424 0.0726 0.047 Uiso 1 1 calc R . .
N6 N 0.34059(13) 0.39906(14) 0.05977(4) 0.0302(4) Uani 1 1 d . . .
C21 C 0.25188(16) 0.33063(18) 0.05912(5) 0.0346(5) Uani 1 1 d . . .
H21K H 0.1991 0.3543 0.0455 0.042 Uiso 1 1 calc R . .
H21L H 0.2214 0.3306 0.0769 0.042 Uiso 1 1 calc R . .
C22 C 0.28412(17) 0.22667(19) 0.05233(5) 0.0335(5) Uani 1 1 d . . .
H22E H 0.3137 0.2268 0.0345 0.040 Uiso 1 1 calc R . .
H22F H 0.2233 0.1822 0.0513 0.040 Uiso 1 1 calc R . .
N8 N 0.36232(13) 0.18618(13) 0.07301(4) 0.0277(4) Uani 1 1 d . . .
C31 C 0.30805(17) 0.14957(18) 0.09667(5) 0.0337(5) Uani 1 1 d . . .
H31A H 0.2549 0.1006 0.0904 0.040 Uiso 1 1 calc R . .
H31B H 0.2728 0.2070 0.1048 0.040 Uiso 1 1 calc R . .
C32 C 0.37741(18) 0.10065(19) 0.11799(5) 0.0381(6) Uani 1 1 d . . .
H32A H 0.3976 0.0340 0.1118 0.057 Uiso 1 1 calc R . .
H32B H 0.3411 0.0940 0.1346 0.057 Uiso 1 1 calc R . .
H32C H 0.4387 0.1421 0.1214 0.057 Uiso 1 1 calc R . .
C33 C 0.42258(18) 0.10545(17) 0.06068(5) 0.0348(5) Uani 1 1 d . . .
H33A H 0.4741 0.0804 0.0744 0.042 Uiso 1 1 calc R . .
H33B H 0.4604 0.1354 0.0460 0.042 Uiso 1 1 calc R . .
C34 C 0.3623(2) 0.0168(2) 0.04947(6) 0.0580(8) Uani 1 1 d . . .
H34A H 0.3245 -0.0141 0.0638 0.087 Uiso 1 1 calc R . .
H34B H 0.4095 -0.0326 0.0424 0.087 Uiso 1 1 calc R . .
H34C H 0.3140 0.0395 0.0350 0.087 Uiso 1 1 calc R . .
C3 C 0.37054(16) 0.42495(18) 0.03229(5) 0.0334(5) Uani 1 1 d . . .
H3A H 0.3861 0.4976 0.0315 0.040 Uiso 1 1 calc R . .
H3B H 0.3123 0.4110 0.0192 0.040 Uiso 1 1 calc R . .
C4 C 0.46262(15) 0.36602(16) 0.02455(4) 0.0266(5) Uani 1 1 d . . .
N2 N 0.52963(12) 0.33212(12) 0.04398(3) 0.0223(4) Uani 1 1 d . . .
N1 N 0.60701(12) 0.28293(13) 0.03149(3) 0.0221(4) Uani 1 1 d . . .
C5 C 0.49503(16) 0.34094(17) -0.00057(4) 0.0299(5) Uani 1 1 d . . .
H5 H 0.4624 0.3559 -0.0176 0.036 Uiso 1 1 calc R . .
C6 C 0.58574(16) 0.28904(16) 0.00477(4) 0.0256(5) Uani 1 1 d . . .
C7 C 0.65639(17) 0.23716(18) -0.01359(4) 0.0309(5) Uani 1 1 d . . .
H7A H 0.6373 0.1654 -0.0154 0.037 Uiso 1 1 calc R . .
H7B H 0.6498 0.2681 -0.0317 0.037 Uiso 1 1 calc R . .
N3 N 0.76372(13) 0.24594(13) -0.00254(3) 0.0267(4) Uani 1 1 d . . .
C71 C 0.82737(17) 0.15906(17) -0.00977(4) 0.0306(5) Uani 1 1 d . . .
H71A H 0.9008 0.1779 -0.0082 0.037 Uiso 1 1 calc R . .
H71B H 0.8099 0.1391 -0.0286 0.037 Uiso 1 1 calc R . .
C72 C 0.80849(17) 0.07172(17) 0.00884(4) 0.0303(5) Uani 1 1 d . . .
H72A H 0.7373 0.0475 0.0055 0.036 Uiso 1 1 calc R . .
H72B H 0.8554 0.0159 0.0049 0.036 Uiso 1 1 calc R . .
N5 N 0.82492(13) 0.10091(13) 0.03759(3) 0.0251(4) Uani 1 1 d . . .
C61 C 0.93617(16) 0.11488(17) 0.04563(4) 0.0277(5) Uani 1 1 d . . .
H61A H 0.9416 0.1376 0.0646 0.033 Uiso 1 1 calc R . .
H61B H 0.9629 0.1697 0.0346 0.033 Uiso 1 1 calc R . .
C62 C 1.00570(17) 0.02372(17) 0.04311(4) 0.0316(5) Uani 1 1 d . . .
H62A H 0.9819 -0.0309 0.0544 0.047 Uiso 1 1 calc R . .
H62B H 1.0761 0.0418 0.0490 0.047 Uiso 1 1 calc R . .
H62C H 1.0038 0.0017 0.0243 0.047 Uiso 1 1 calc R . .
C63 C 0.78206(17) 0.02250(16) 0.05509(4) 0.0298(5) Uani 1 1 d . . .
H63A H 0.8022 0.0382 0.0741 0.036 Uiso 1 1 calc R . .
H63B H 0.8128 -0.0431 0.0508 0.036 Uiso 1 1 calc R . .
C64 C 0.66628(18) 0.01333(19) 0.05208(5) 0.0386(6) Uani 1 1 d . . .
H64A H 0.6354 0.0803 0.0527 0.058 Uiso 1 1 calc R . .
H64B H 0.6420 -0.0276 0.0668 0.058 Uiso 1 1 calc R . .
H64C H 0.6466 -0.0187 0.0348 0.058 Uiso 1 1 calc R . .
C8 C 0.80899(17) 0.34284(18) -0.01012(4) 0.0322(5) Uani 1 1 d . . .
H8A H 0.7544 0.3943 -0.0122 0.039 Uiso 1 1 calc R . .
H8B H 0.8408 0.3357 -0.0276 0.039 Uiso 1 1 calc R . .
C9 C 0.88942(17) 0.37665(17) 0.01113(4) 0.0307(5) Uani 1 1 d . . .
H9A H 0.9481 0.3295 0.0115 0.037 Uiso 1 1 calc R . .
H9B H 0.9150 0.4439 0.0063 0.037 Uiso 1 1 calc R . .
N4 N 0.84774(13) 0.38102(13) 0.03841(3) 0.0250(4) Uani 1 1 d . . .
C81 C 0.77865(17) 0.47031(16) 0.03957(5) 0.0313(5) Uani 1 1 d . . .
H81A H 0.7200 0.4610 0.0263 0.038 Uiso 1 1 calc R . .
H81B H 0.8167 0.5306 0.0342 0.038 Uiso 1 1 calc R . .
C82 C 0.73779(17) 0.48884(17) 0.06692(5) 0.0347(5) Uani 1 1 d . . .
H82A H 0.7043 0.4278 0.0731 0.052 Uiso 1 1 calc R . .
H82B H 0.6880 0.5439 0.0657 0.052 Uiso 1 1 calc R . .
H82C H 0.7946 0.5068 0.0797 0.052 Uiso 1 1 calc R . .
C83 C 0.93475(15) 0.38717(16) 0.05920(4) 0.0274(5) Uani 1 1 d . . .
H83A H 0.9773 0.3261 0.0578 0.033 Uiso 1 1 calc R . .
H83B H 0.9061 0.3866 0.0772 0.033 Uiso 1 1 calc R . .
C84 C 1.00400(17) 0.47848(18) 0.05745(5) 0.0361(5) Uani 1 1 d . . .
H84A H 1.0372 0.4776 0.0403 0.054 Uiso 1 1 calc R . .
H84B H 1.0565 0.4769 0.0723 0.054 Uiso 1 1 calc R . .
H84C H 0.9630 0.5398 0.0586 0.054 Uiso 1 1 calc R . .
P1 P 0.69831(4) 0.22863(4) 0.104656(10) 0.02074(12) Uani 1 1 d . . .
O1 O 0.76722(10) 0.23534(10) 0.08181(3) 0.0228(3) Uani 1 1 d . . .
O2 O 0.58532(10) 0.23554(11) 0.09896(3) 0.0253(3) Uani 1 1 d . . .
O3 O 0.72694(11) 0.31206(11) 0.12626(3) 0.0284(3) Uani 1 1 d . . .
C30 C 0.83233(17) 0.31810(19) 0.13723(5) 0.0345(5) Uani 1 1 d . . .
H30A H 0.8385 0.2828 0.1545 0.052 Uiso 1 1 calc R . .
H30B H 0.8515 0.3887 0.1399 0.052 Uiso 1 1 calc R . .
H30C H 0.8780 0.2868 0.1247 0.052 Uiso 1 1 calc R . .
O4 O 0.72698(10) 0.12493(11) 0.11888(3) 0.0274(3) Uani 1 1 d . . .
C40 C 0.67270(18) 0.0959(2) 0.14217(5) 0.0449(7) Uani 1 1 d . . .
H40A H 0.6726 0.1521 0.1549 0.067 Uiso 1 1 calc R . .
H40B H 0.7068 0.0379 0.1508 0.067 Uiso 1 1 calc R . .
H40C H 0.6019 0.0781 0.1366 0.067 Uiso 1 1 calc R . .
Cl1 Cl 0.85754(4) 0.75370(4) 0.015821(10) 0.02808(12) Uani 1 1 d D . .
O5 O 0.75359(14) 0.7733(2) 0.02049(4) 0.0681(6) Uani 1 1 d D . .
O6 O 0.86541(16) 0.65853(13) 0.00274(4) 0.0513(5) Uani 1 1 d D . .
O7 O 0.91854(15) 0.75318(17) 0.04039(4) 0.0583(5) Uani 1 1 d D . .
O8 O 0.89599(14) 0.82842(13) -0.00176(4) 0.0453(4) Uani 1 1 d D . .
Cl2 Cl 0.2883(3) 0.7765(3) 0.09362(8) 0.0290(6) Uani 0.645(8) 1 d PDU B 1
O9 O 0.3852(3) 0.7587(4) 0.08205(9) 0.0530(12) Uani 0.645(8) 1 d PDU B 1
O10 O 0.2710(4) 0.7009(3) 0.11322(9) 0.0597(14) Uani 0.645(8) 1 d PDU B 1
O11 O 0.2110(3) 0.7768(6) 0.07323(8) 0.0871(19) Uani 0.645(8) 1 d PDU B 1
O12 O 0.2902(5) 0.8703(3) 0.10689(10) 0.0766(17) Uani 0.645(8) 1 d PDU B 1
Cl2B Cl 0.2970(6) 0.7897(6) 0.09206(17) 0.0543(19) Uani 0.355(8) 1 d PDU B 2
O9B O 0.2481(8) 0.7186(5) 0.07446(13) 0.060(2) Uani 0.355(8) 1 d PDU B 2
O10B O 0.3974(6) 0.8135(9) 0.08499(18) 0.064(2) Uani 0.355(8) 1 d PDU B 2
O11B O 0.2358(6) 0.8776(5) 0.0904(2) 0.077(3) Uani 0.355(8) 1 d PDU B 2
O12B O 0.2944(8) 0.7540(11) 0.11890(14) 0.088(3) Uani 0.355(8) 1 d PDU B 2
Cl3 Cl 0.6477(4) 0.2890(5) 0.22157(11) 0.0347(9) Uani 0.61(3) 1 d PDU C 1
O13 O 0.6465(9) 0.2425(9) 0.24768(16) 0.0445(18) Uani 0.61(3) 1 d PDU C 1
O14 O 0.7530(6) 0.3067(10) 0.2172(2) 0.0453(18) Uani 0.61(3) 1 d PDU C 1
O15 O 0.5867(10) 0.3780(8) 0.2204(3) 0.051(2) Uani 0.61(3) 1 d PDU C 1
O16 O 0.6046(7) 0.2181(6) 0.20186(15) 0.0522(19) Uani 0.61(3) 1 d PDU C 1
Cl3B Cl 0.6367(9) 0.2849(8) 0.2179(3) 0.0499(16) Uani 0.39(3) 1 d PDU C 2
O13B O 0.6002(17) 0.3850(12) 0.2229(5) 0.065(4) Uani 0.39(3) 1 d PDU C 2
O14B O 0.5833(13) 0.2380(13) 0.1960(4) 0.090(4) Uani 0.39(3) 1 d PDU C 2
O15B O 0.7414(11) 0.2934(17) 0.2107(4) 0.058(3) Uani 0.39(3) 1 d PDU C 2
O16B O 0.6246(15) 0.2297(13) 0.2421(4) 0.049(3) Uani 0.39(3) 1 d PDU C 2
Cl4 Cl 0.12251(8) 0.33008(10) 0.14734(2) 0.0294(3) Uani 0.851(4) 1 d PDU D 1
O17 O 0.2093(3) 0.2644(6) 0.15016(17) 0.0458(15) Uani 0.851(4) 1 d PDU D 1
O18 O 0.0432(6) 0.2949(5) 0.16386(11) 0.0360(12) Uani 0.851(4) 1 d PDU D 1
O19 O 0.15277(16) 0.42964(15) 0.15617(5) 0.0480(6) Uani 0.851(4) 1 d PDU D 1
O20 O 0.08546(18) 0.3354(2) 0.11960(4) 0.0551(7) Uani 0.851(4) 1 d PDU D 1
Cl4B Cl 0.1127(5) 0.2954(6) 0.13956(15) 0.0343(15) Uani 0.149(4) 1 d PDU D 2
O17B O 0.2181(16) 0.271(3) 0.1471(10) 0.034(4) Uani 0.149(4) 1 d PDU D 2
O18B O 0.057(3) 0.288(3) 0.1635(6) 0.033(5) Uani 0.149(4) 1 d PDU D 2
O19B O 0.1105(13) 0.3959(9) 0.1305(4) 0.075(4) Uani 0.149(4) 1 d PDU D 2
O20B O 0.0731(8) 0.2288(10) 0.1203(2) 0.053(3) Uani 0.149(4) 1 d PDU D 2

loop_
_atom_site_aniso_label
_atom_site_aniso_U_11
_atom_site_aniso_U_22
_atom_site_aniso_U_33
_atom_site_aniso_U_23
_atom_site_aniso_U_13
_atom_site_aniso_U_12
Zn21 0.02188(15) 0.02434(15) 0.02284(15) -0.00042(11) -0.00056(11) 0.00034(11)
Zn22 0.02408(15) 0.01872(15) 0.02036(14) 0.00081(10) -0.00031(11) -0.00031(10)
N27 0.0318(10) 0.0238(9) 0.0245(9) 0.0023(7) -0.0012(7) -0.0020(7)
C211 0.0334(14) 0.0342(15) 0.0291(13) 0.0035(11) -0.0010(11) -0.0076(11)
C212 0.0429(16) 0.0548(19) 0.0351(16) 0.0139(14) -0.0004(12) -0.0163(15)
C213 0.0395(14) 0.0275(14) 0.0273(13) 0.0063(10) -0.0039(10) -0.0002(11)
C214 0.0340(15) 0.038(3) 0.038(2) -0.0012(18) -0.0080(13) 0.0013(14)
C201 0.0383(14) 0.0316(13) 0.0209(12) -0.0011(10) 0.0009(10) -0.0054(11)
C202 0.0435(13) 0.0298(12) 0.0239(11) -0.0032(9) 0.0056(10) -0.0028(10)
N26 0.0314(10) 0.0232(9) 0.0242(9) -0.0006(7) 0.0034(7) -0.0003(7)
C221 0.0285(11) 0.0225(11) 0.0380(13) -0.0030(9) 0.0037(9) 0.0032(9)
C222 0.0277(11) 0.0237(11) 0.0325(12) 0.0019(9) -0.0004(9) 0.0034(9)
N28 0.0244(9) 0.0230(9) 0.0251(9) 0.0002(7) 0.0008(7) 0.0020(7)
C231 0.0239(11) 0.0305(12) 0.0295(12) 0.0004(9) 0.0019(9) -0.0017(9)
C232 0.0323(12) 0.0321(13) 0.0322(12) -0.0040(10) 0.0018(10) -0.0062(10)
C233 0.0289(11) 0.0314(12) 0.0231(11) 0.0006(9) 0.0005(9) 0.0011(9)
C234 0.0374(13) 0.0427(14) 0.0281(12) 0.0036(10) -0.0044(10) 0.0004(11)
C203 0.0324(12) 0.0218(11) 0.0286(11) -0.0026(9) -0.0004(9) -0.0011(9)
C204 0.0224(10) 0.0220(11) 0.0277(11) -0.0013(9) -0.0039(8) 0.0006(8)
N22 0.0242(9) 0.0216(9) 0.0225(9) 0.0012(7) 0.0002(7) 0.0008(7)
N21 0.0206(8) 0.0217(9) 0.0268(9) 0.0037(7) 0.0007(7) -0.0003(7)
C205 0.0241(11) 0.0194(11) 0.0343(12) 0.0021(9) -0.0033(9) -0.0011(8)
C206 0.0213(10) 0.0231(11) 0.0313(12) 0.0041(9) -0.0012(9) -0.0015(8)
C207 0.0341(12) 0.0262(12) 0.0380(13) 0.0059(10) 0.0067(10) -0.0039(10)
N23 0.0243(14) 0.0337(13) 0.0240(14) -0.0013(11) 0.0021(10) -0.0052(11)
C271 0.0283(15) 0.0396(15) 0.0266(15) 0.0030(12) 0.0018(12) -0.0080(13)
C272 0.0345(16) 0.0324(16) 0.0250(14) 0.0052(12) -0.0025(11) -0.0042(13)
N25 0.0339(13) 0.0308(14) 0.0234(12) 0.0042(12) -0.0034(10) -0.0035(11)
C261 0.0378(16) 0.035(2) 0.0272(15) 0.0025(18) 0.0006(13) -0.0088(15)
C262 0.040(2) 0.042(4) 0.034(2) 0.005(2) -0.0039(15) -0.009(2)
C263 0.0503(18) 0.0457(18) 0.0199(14) 0.0009(13) 0.0036(12) 0.0061(15)
C264 0.053(2) 0.0389(18) 0.0319(16) -0.0059(14) -0.0026(13) 0.0096(15)
C208 0.0228(15) 0.0428(18) 0.0319(19) -0.0030(14) -0.0014(13) -0.0088(12)
C209 0.0208(13) 0.0429(17) 0.0306(14) -0.0082(12) 0.0037(11) -0.0030(12)
N24 0.0227(12) 0.0372(14) 0.0243(11) 0.0016(11) 0.0021(9) 0.0004(12)
C281 0.0301(14) 0.0344(15) 0.0325(15) 0.0008(12) 0.0052(12) 0.0016(12)
C282 0.0340(15) 0.0403(17) 0.0389(16) 0.0032(13) 0.0008(12) 0.0028(12)
C283 0.0305(15) 0.0460(19) 0.0260(14) 0.0007(13) -0.0023(11) -0.0018(14)
C284 0.0416(17) 0.0441(19) 0.0351(17) -0.0008(14) -0.0001(14) -0.0020(14)
P21 0.0269(3) 0.0183(3) 0.0273(3) -0.0015(2) -0.0031(2) 0.0013(2)
O21 0.0326(8) 0.0222(8) 0.0345(8) -0.0013(6) 0.0004(6) 0.0010(6)
O22 0.0288(8) 0.0211(8) 0.0330(8) -0.0029(6) -0.0016(6) 0.0018(6)
O23 0.0326(8) 0.0229(8) 0.0358(8) 0.0021(6) -0.0025(6) 0.0059(6)
C230 0.0368(13) 0.0308(13) 0.0594(16) 0.0045(12) 0.0027(11) 0.0117(11)
O24 0.0330(8) 0.0265(8) 0.0307(8) -0.0057(6) -0.0032(6) -0.0023(6)
C240 0.0334(13) 0.0351(13) 0.0504(15) -0.0138(11) 0.0001(11) -0.0071(10)
C29B 0.028(5) 0.044(5) 0.044(5) 0.001(5) -0.013(4) -0.014(4)
C266 0.040(7) 0.031(6) 0.029(6) -0.008(5) 0.015(5) -0.009(5)
C285 0.019(5) 0.025(5) 0.023(5) -0.020(5) -0.010(4) 0.015(5)
C286 0.012(6) 0.049(8) 0.028(6) -0.017(6) -0.017(5) 0.013(5)
C287 0.021(4) 0.043(4) 0.029(4) -0.017(4) 0.002(4) 0.004(4)
N23B 0.027(5) 0.039(5) 0.031(5) -0.002(4) -0.004(4) -0.003(4)
N24B 0.021(4) 0.035(4) 0.027(4) -0.007(4) -0.008(3) 0.000(4)
N25B 0.044(4) 0.036(4) 0.027(4) 0.003(4) -0.002(4) -0.003(4)
C28B 0.035(4) 0.046(4) 0.043(4) 0.006(4) -0.006(4) -0.005(4)
C273 0.043(5) 0.045(5) 0.029(5) 0.000(4) 0.000(4) -0.005(5)
C274 0.044(4) 0.047(4) 0.032(4) -0.001(4) -0.003(4) -0.014(4)
C265 0.060(6) 0.043(5) 0.028(6) -0.003(5) -0.005(5) 0.007(5)
C21B 0.040(6) 0.033(6) 0.020(7) 0.000(6) 0.005(6) -0.007(6)
C216 0.040(8) 0.029(12) 0.029(11) 0.006(11) 0.000(9) 0.006(11)
C267 0.040(5) 0.036(6) 0.028(5) 0.004(5) 0.000(5) -0.006(5)
C268 0.043(9) 0.040(12) 0.046(9) -0.011(9) -0.006(7) -0.021(9)
C218 0.030(10) 0.037(10) 0.025(9) 0.005(8) 0.001(9) -0.001(9)
C217 0.028(8) 0.029(7) 0.020(8) 0.005(7) 0.001(7) 0.001(6)
C215 0.041(6) 0.033(8) 0.033(8) 0.005(7) -0.008(6) -0.004(7)
C288 0.033(7) 0.046(7) 0.078(9) -0.001(6) -0.036(7) 0.015(6)
Zn1 0.02000(14) 0.02288(15) 0.01784(14) 0.00122(10) 0.00275(10) 0.00222(10)
Zn2 0.01749(14) 0.02436(15) 0.02124(14) -0.00057(11) 0.00208(10) 0.00038(10)
N7 0.0239(9) 0.0335(10) 0.0347(10) -0.0093(8) 0.0053(8) -0.0003(8)
C11 0.0328(12) 0.0398(14) 0.0350(13) -0.0018(11) 0.0064(10) 0.0005(10)
C12 0.0394(14) 0.0581(17) 0.0410(14) -0.0124(12) 0.0083(11) -0.0067(12)
C13 0.0272(11) 0.0339(13) 0.0383(13) -0.0039(10) 0.0069(10) -0.0030(10)
C14 0.0441(15) 0.0335(14) 0.0607(17) -0.0069(12) 0.0069(12) -0.0042(11)
C1 0.0287(12) 0.0353(13) 0.0470(14) -0.0080(11) 0.0073(10) 0.0027(10)
C2 0.0343(13) 0.0323(13) 0.0520(15) 0.0049(11) 0.0105(11) 0.0124(10)
N6 0.0237(9) 0.0349(11) 0.0322(10) 0.0078(8) 0.0043(8) 0.0051(8)
C21 0.0206(11) 0.0472(15) 0.0358(13) 0.0096(11) -0.0006(9) 0.0011(10)
C22 0.0259(11) 0.0465(14) 0.0276(12) 0.0000(10) -0.0028(9) -0.0065(10)
N8 0.0225(9) 0.0290(10) 0.0316(10) -0.0005(8) 0.0022(7) -0.0012(7)
C31 0.0294(12) 0.0366(13) 0.0353(13) 0.0019(10) 0.0046(10) -0.0075(10)
C32 0.0345(13) 0.0442(14) 0.0358(13) 0.0043(11) 0.0040(10) -0.0032(11)
C33 0.0368(13) 0.0315(13) 0.0360(13) -0.0087(10) 0.0012(10) 0.0009(10)
C34 0.0608(18) 0.0456(17) 0.068(2) -0.0207(15) 0.0030(15) -0.0114(14)
C3 0.0247(11) 0.0395(13) 0.0361(13) 0.0144(10) 0.0041(9) 0.0070(10)
C4 0.0215(10) 0.0286(12) 0.0295(12) 0.0082(9) 0.0006(9) -0.0006(9)
N2 0.0179(8) 0.0240(9) 0.0253(9) 0.0023(7) 0.0024(7) 0.0010(7)
N1 0.0211(9) 0.0243(9) 0.0208(9) 0.0000(7) 0.0016(7) 0.0014(7)
C5 0.0257(11) 0.0394(13) 0.0240(11) 0.0091(10) -0.0026(9) 0.0004(10)
C6 0.0258(11) 0.0292(12) 0.0217(11) 0.0019(9) 0.0011(8) -0.0013(9)
C7 0.0309(12) 0.0402(13) 0.0212(11) -0.0003(9) -0.0013(9) 0.0036(10)
N3 0.0274(9) 0.0318(10) 0.0211(9) 0.0023(7) 0.0033(7) 0.0037(8)
C71 0.0317(12) 0.0388(13) 0.0219(11) -0.0038(9) 0.0061(9) 0.0070(10)
C72 0.0335(12) 0.0329(12) 0.0247(11) -0.0061(9) 0.0025(9) 0.0056(10)
N5 0.0281(9) 0.0275(10) 0.0199(9) -0.0007(7) 0.0043(7) 0.0058(7)
C61 0.0278(11) 0.0314(12) 0.0242(11) -0.0005(9) 0.0036(9) 0.0063(9)
C62 0.0323(12) 0.0344(13) 0.0289(12) 0.0039(10) 0.0077(9) 0.0088(10)
C63 0.0358(12) 0.0243(11) 0.0299(12) 0.0030(9) 0.0072(9) 0.0067(9)
C64 0.0363(13) 0.0343(13) 0.0460(14) 0.0058(11) 0.0089(11) 0.0017(10)
C8 0.0346(12) 0.0377(13) 0.0248(11) 0.0088(10) 0.0073(9) 0.0015(10)
C9 0.0301(12) 0.0338(12) 0.0290(12) 0.0060(10) 0.0103(9) -0.0008(10)
N4 0.0238(9) 0.0261(9) 0.0255(9) 0.0029(7) 0.0054(7) 0.0007(7)
C81 0.0290(11) 0.0235(11) 0.0420(13) 0.0069(10) 0.0053(10) 0.0015(9)
C82 0.0303(12) 0.0283(12) 0.0463(14) -0.0043(10) 0.0077(10) 0.0021(10)
C83 0.0221(10) 0.0296(12) 0.0305(12) -0.0012(9) 0.0029(9) -0.0001(9)
C84 0.0284(12) 0.0351(13) 0.0454(14) -0.0059(11) 0.0083(10) -0.0046(10)
P1 0.0195(3) 0.0260(3) 0.0168(2) -0.0001(2) 0.00123(19) 0.0019(2)
O1 0.0209(7) 0.0285(8) 0.0192(7) 0.0013(6) 0.0024(5) 0.0018(6)
O2 0.0210(7) 0.0340(8) 0.0209(7) 0.0015(6) 0.0008(6) 0.0013(6)
O3 0.0220(7) 0.0377(9) 0.0251(8) -0.0094(6) -0.0020(6) 0.0054(6)
C30 0.0251(11) 0.0441(14) 0.0336(13) -0.0120(10) -0.0061(9) 0.0014(10)
O4 0.0258(7) 0.0324(8) 0.0242(7) 0.0078(6) 0.0031(6) 0.0016(6)
C40 0.0327(13) 0.0636(18) 0.0391(14) 0.0275(13) 0.0079(11) 0.0029(12)
Cl1 0.0285(3) 0.0329(3) 0.0230(3) 0.0015(2) 0.0027(2) -0.0014(2)
O5 0.0334(10) 0.1138(19) 0.0582(13) -0.0098(12) 0.0135(9) 0.0087(11)
O6 0.0729(13) 0.0336(10) 0.0483(11) -0.0026(8) 0.0103(9) -0.0055(9)
O7 0.0602(12) 0.0851(15) 0.0279(9) 0.0068(9) -0.0121(8) -0.0047(11)
O8 0.0559(11) 0.0356(10) 0.0442(10) 0.0115(8) -0.0006(8) -0.0097(8)
Cl2 0.0342(9) 0.0291(8) 0.0246(11) 0.0017(6) 0.0094(7) 0.0077(7)
O9 0.051(2) 0.070(3) 0.041(2) 0.014(2) 0.0246(16) 0.025(2)
O10 0.092(3) 0.042(2) 0.049(2) 0.0250(17) 0.040(2) 0.028(2)
O11 0.056(2) 0.165(6) 0.040(2) 0.027(3) -0.0094(17) -0.027(3)
O12 0.115(4) 0.048(2) 0.073(3) -0.028(2) 0.058(3) -0.025(2)
Cl2B 0.067(3) 0.069(3) 0.027(2) -0.009(2) 0.0116(17) -0.001(2)
O9B 0.107(6) 0.045(4) 0.029(3) -0.014(3) 0.007(3) -0.003(3)
O10B 0.053(3) 0.085(6) 0.056(4) -0.004(5) 0.022(3) 0.006(4)
O11B 0.072(5) 0.039(3) 0.125(7) -0.013(4) 0.051(4) 0.007(3)
O12B 0.099(5) 0.140(7) 0.026(3) 0.005(4) 0.014(3) -0.006(6)
Cl3 0.0254(11) 0.0401(15) 0.0384(12) 0.0085(9) 0.0006(11) 0.0043(8)
O13 0.056(4) 0.045(4) 0.033(2) 0.002(2) 0.002(2) 0.016(3)
O14 0.030(2) 0.042(3) 0.064(4) -0.003(3) 0.006(2) 0.0007(18)
O15 0.037(3) 0.047(3) 0.069(4) 0.016(3) 0.009(3) 0.016(2)
O16 0.052(3) 0.062(3) 0.042(3) 0.004(2) -0.010(2) -0.002(3)
Cl3B 0.054(4) 0.035(2) 0.064(3) 0.005(2) 0.034(3) 0.009(2)
O13B 0.060(8) 0.047(5) 0.091(8) 0.028(5) 0.044(6) 0.024(5)
O14B 0.082(6) 0.111(7) 0.075(6) -0.003(5) -0.018(5) 0.038(5)
O15B 0.046(5) 0.046(6) 0.086(8) 0.006(6) 0.042(5) 0.011(4)
O16B 0.063(7) 0.028(4) 0.058(6) 0.011(5) 0.033(5) 0.003(4)
Cl4 0.0226(4) 0.0417(7) 0.0239(5) 0.0000(4) 0.0026(3) 0.0022(4)
O17 0.0343(18) 0.065(3) 0.039(3) -0.0104(18) 0.0021(17) 0.0180(19)
O18 0.026(3) 0.044(2) 0.0382(16) -0.0015(14) 0.0104(14) -0.0054(17)
O19 0.0418(12) 0.0380(12) 0.0651(15) 0.0000(10) 0.0093(10) -0.0078(9)
O20 0.0480(14) 0.094(2) 0.0227(12) 0.0026(12) -0.0041(9) 0.0093(14)
Cl4B 0.026(2) 0.044(3) 0.034(3) 0.001(2) 0.011(2) -0.001(2)
O17B 0.019(6) 0.050(9) 0.033(9) -0.011(7) 0.007(6) -0.002(6)
O18B 0.019(8) 0.048(9) 0.033(7) -0.003(7) 0.004(6) 0.000(7)
O19B 0.074(7) 0.069(6) 0.081(8) 0.036(6) 0.007(7) 0.005(6)
O20B 0.033(6) 0.098(8) 0.027(5) -0.016(5) 0.007(4) -0.006(6)

loop_
_atom_type_symbol
_atom_type_description
_atom_type_scat_dispersion_real
_atom_type_scat_dispersion_imag
_atom_type_scat_source
C C 0.0181 0.0091 'International Tables Vol C Tables 4.2.6.8 and 6.1.1.4'
H H 0.0000 0.0000 'International Tables Vol C Tables 4.2.6.8 and 6.1.1.4'
N N 0.0311 0.0180 'International Tables Vol C Tables 4.2.6.8 and 6.1.1.4'
O O 0.0492 0.0322 'International Tables Vol C Tables 4.2.6.8 and 6.1.1.4'
P P 0.2955 0.4335 'International Tables Vol C Tables 4.2.6.8 and 6.1.1.4'
Cl Cl 0.3639 0.7018 'International Tables Vol C Tables 4.2.6.8 and 6.1.1.4'
Zn Zn -1.5491 0.6778 'International Tables Vol C Tables 4.2.6.8 and 6.1.1.4'

loop_
_geom_angle_atom_site_label_1
_geom_angle_atom_site_label_2
_geom_angle_atom_site_label_3
_geom_angle
_geom_angle_site_symmetry_1
_geom_angle_site_symmetry_3
_geom_angle_publ_flag
O21 Zn21 N21 100.83(7) . . y
O21 Zn21 N24 92.55(8) . . y
N21 Zn21 N24 117.03(8) . . y
O21 Zn21 N25B 94.6(4) . . y
N21 Zn21 N25B 121.1(5) . . y
N24 Zn21 N25B 118.6(5) . . ?
O21 Zn21 N25 99.72(9) . . y
N21 Zn21 N25 116.30(10) . . y
N24 Zn21 N25 121.43(12) . . y
N25B Zn21 N25 6.2(5) . . ?
O21 Zn21 N24B 107.5(3) . . y
N21 Zn21 N24B 104.0(3) . . y
N24 Zn21 N24B 17.6(3) . . ?
N25B Zn21 N24B 124.5(6) . . y
N25 Zn21 N24B 125.3(3) . . ?
O21 Zn21 N23 176.17(8) . . y
N21 Zn21 N23 79.91(8) . . y
N24 Zn21 N23 83.80(9) . . y
N25B Zn21 N23 88.1(4) . . y
N25 Zn21 N23 83.21(10) . . y
N24B Zn21 N23 68.7(3) . . y
O21 Zn21 N23B 172.7(3) . . y
N21 Zn21 N23B 80.8(3) . . y
N24 Zn21 N23B 93.0(3) . . ?
N25B Zn21 N23B 78.6(5) . . y
N25 Zn21 N23B 73.3(3) . . ?
N24B Zn21 N23B 78.8(4) . . y
N23 Zn21 N23B 10.9(3) . . ?
O22 Zn22 N22 106.87(7) . . y
O22 Zn22 N27 92.47(6) . . y
N22 Zn22 N27 125.61(7) . . y
O22 Zn22 N28 96.69(6) . . y
N22 Zn22 N28 100.80(7) . . y
N27 Zn22 N28 127.36(7) . . y
O22 Zn22 N26 171.48(6) . . y
N22 Zn22 N26 81.56(7) . . y
N27 Zn22 N26 81.29(7) . . y
N28 Zn22 N26 82.69(7) . . y
C215 N27 C211 129.5(11) . . ?
C215 N27 C201 70.2(11) . . ?
C211 N27 C201 111.47(18) . . ?
C215 N27 C213 40.2(11) . . ?
C211 N27 C213 108.91(18) . . ?
C201 N27 C213 110.15(18) . . ?
C215 N27 C21B 112.1(13) . . ?
C211 N27 C21B 67.4(7) . . ?
C201 N27 C21B 47.8(8) . . ?
C213 N27 C21B 143.3(9) . . ?
C215 N27 C217 112.1(13) . . ?
C211 N27 C217 36.7(10) . . ?
C201 N27 C217 142.7(8) . . ?
C213 N27 C217 77.6(10) . . ?
C21B N27 C217 103.9(11) . . ?
C215 N27 Zn22 120.0(11) . . ?
C211 N27 Zn22 108.17(13) . . ?
C201 N27 Zn22 105.98(13) . . ?
C213 N27 Zn22 112.15(14) . . ?
C21B N27 Zn22 103.1(8) . . ?
C217 N27 Zn22 104.0(7) . . ?
N27 C211 C212 116.6(2) . . ?
N27 C213 C214 114.8(3) . . ?
N27 C201 C202 111.86(18) . . ?
C21B C202 N26 112.6(8) . . ?
C21B C202 C201 48.2(8) . . ?
N26 C202 C201 109.89(18) . . ?
C202 N26 C221 112.71(17) . . ?
C202 N26 C203 111.44(17) . . ?
C221 N26 C203 111.98(16) . . ?
C202 N26 Zn22 108.10(13) . . ?
C221 N26 Zn22 106.63(12) . . ?
C203 N26 Zn22 105.52(12) . . ?
N26 C221 C222 110.97(17) . . ?
N28 C222 C221 111.95(17) . . ?
C231 N28 C222 109.38(16) . . ?
C231 N28 C233 112.10(16) . . ?
C222 N28 C233 109.69(16) . . ?
C231 N28 Zn22 114.05(13) . . ?
C222 N28 Zn22 103.36(12) . . ?
C233 N28 Zn22 107.87(12) . . ?
N28 C231 C232 113.94(18) . . ?
N28 C233 C234 116.12(18) . . ?
N26 C203 C204 111.38(17) . . ?
N22 C204 C205 110.50(18) . . ?
N22 C204 C203 118.43(18) . . ?
C205 C204 C203 131.05(19) . . ?
C204 N22 N21 107.38(16) . . ?
C204 N22 Zn22 114.09(13) . . ?
N21 N22 Zn22 134.63(13) . . ?
C206 N21 N22 107.36(16) . . ?
C206 N21 Zn21 115.57(13) . . ?
N22 N21 Zn21 132.63(12) . . ?
C204 C205 C206 104.30(18) . . ?
N21 C206 C205 110.45(18) . . ?
N21 C206 C207 118.30(19) . . ?
C205 C206 C207 131.22(19) . . ?
N23B C207 N23 17.3(5) . . ?
N23B C207 C206 117.3(8) . . ?
N23 C207 C206 108.4(2) . . ?
C208 N23 C271 113.3(2) . . ?
C208 N23 C207 111.2(2) . . ?
C271 N23 C207 111.7(2) . . ?
C208 N23 Zn21 106.1(2) . . ?
C271 N23 Zn21 105.26(19) . . ?
C207 N23 Zn21 108.85(17) . . ?
N23 C271 C272 108.7(2) . . ?
N25 C272 C271 112.1(2) . . ?
C272 N25 C263 108.6(3) . . ?
C272 N25 C261 109.0(3) . . ?
C263 N25 C261 111.7(3) . . ?
C272 N25 Zn21 105.6(2) . . ?
C263 N25 Zn21 115.1(2) . . ?
C261 N25 Zn21 106.4(3) . . ?
C262 C261 N25 115.4(4) . . ?
N25 C263 C264 114.0(3) . . ?
N23 C208 C209 111.5(2) . . ?
N24 C209 C208 113.2(2) . . ?
C209 N24 C283 113.9(2) . . ?
C209 N24 C281 110.4(2) . . ?
C283 N24 C281 106.7(2) . . ?
C209 N24 Zn21 106.94(16) . . ?
C283 N24 Zn21 113.25(17) . . ?
C281 N24 Zn21 105.28(16) . . ?
C282 C281 N24 117.1(2) . . ?
C284 C283 N24 116.7(3) . . ?
O21 P21 O22 118.38(9) . . y
O21 P21 O23 110.41(9) . . y
O22 P21 O23 105.45(8) . . y
O21 P21 O24 106.24(9) . . y
O22 P21 O24 110.07(8) . . y
O23 P21 O24 105.65(8) . . y
P21 O21 Zn21 149.58(10) . . ?
P21 O22 Zn22 140.71(9) . . ?
C230 O23 P21 119.14(15) . . ?
C240 O24 P21 117.29(14) . . ?
C28B C29B N24B 116.0(13) . . ?
N24B C285 C286 116.6(10) . . ?
N24B C287 C288 114.6(11) . . ?
C28B N23B C207 110.2(12) . . ?
C28B N23B C273 110.2(15) . . ?
C207 N23B C273 115.5(11) . . ?
C28B N23B Zn21 107.0(10) . . ?
C207 N23B Zn21 104.8(9) . . ?
C273 N23B Zn21 108.7(10) . . ?
C285 N24B C29B 104.0(11) . . ?
C285 N24B C287 108.9(10) . . ?
C29B N24B C287 116.5(13) . . ?
C285 N24B Zn21 104.0(8) . . ?
C29B N24B Zn21 107.2(8) . . ?
C287 N24B Zn21 115.0(8) . . ?
C274 N25B C265 109.2(16) . . ?
C274 N25B C267 108.7(15) . . ?
C265 N25B C267 108.5(15) . . ?
C274 N25B Zn21 111.3(11) . . ?
C265 N25B Zn21 117.4(13) . . ?
C267 N25B Zn21 101.3(17) . . ?
C29B C28B N23B 111.4(13) . . ?
C274 C273 N23B 114.1(13) . . ?
C273 C274 N25B 114.4(13) . . ?
C266 C265 N25B 117.8(14) . . ?
C202 C21B N27 112.6(10) . . ?
N25B C267 C268 116(2) . . ?
C218 C217 N27 117.4(16) . . ?
N27 C215 C216 119(2) . . ?
O1 Zn1 N1 106.52(7) . . y
O1 Zn1 N4 98.06(6) . . y
N1 Zn1 N4 108.39(7) . . y
O1 Zn1 N5 91.02(6) . . y
N1 Zn1 N5 125.13(7) . . y
N4 Zn1 N5 120.24(7) . . y
O1 Zn1 N3 171.63(6) . . y
N1 Zn1 N3 80.97(7) . . y
N4 Zn1 N3 82.75(7) . . y
N5 Zn1 N3 81.45(6) . . y
O2 Zn2 N2 98.55(6) . . y
O2 Zn2 N7 96.26(7) . . y
N2 Zn2 N7 127.63(7) . . y
O2 Zn2 N8 100.28(7) . . y
N2 Zn2 N8 104.70(7) . . y
N7 Zn2 N8 121.50(7) . . y
O2 Zn2 N6 176.17(7) . . y
N2 Zn2 N6 80.67(7) . . y
N7 Zn2 N6 81.37(7) . . y
N8 Zn2 N6 83.53(7) . . y
C1 N7 C13 113.31(18) . . ?
C1 N7 C11 110.71(17) . . ?
C13 N7 C11 112.46(18) . . ?
C1 N7 Zn2 107.69(14) . . ?
C13 N7 Zn2 103.61(13) . . ?
C11 N7 Zn2 108.61(14) . . ?
C12 C11 N7 118.5(2) . . ?
N7 C13 C14 118.66(19) . . ?
N7 C1 C2 110.43(18) . . ?
N6 C2 C1 110.39(19) . . ?
C21 N6 C3 111.76(18) . . ?
C21 N6 C2 111.54(18) . . ?
C3 N6 C2 113.97(18) . . ?
C21 N6 Zn2 103.58(13) . . ?
C3 N6 Zn2 108.55(12) . . ?
C2 N6 Zn2 106.73(13) . . ?
N6 C21 C22 110.32(18) . . ?
C21 C22 N8 111.46(18) . . ?
C33 N8 C31 112.14(18) . . ?
C33 N8 C22 109.28(17) . . ?
C31 N8 C22 108.82(17) . . ?
C33 N8 Zn2 105.72(13) . . ?
C31 N8 Zn2 116.34(14) . . ?
C22 N8 Zn2 104.10(13) . . ?
N8 C31 C32 113.90(19) . . ?
N8 C33 C34 116.2(2) . . ?
N6 C3 C4 111.75(17) . . ?
N2 C4 C5 110.46(18) . . ?
N2 C4 C3 119.21(19) . . ?
C5 C4 C3 130.30(19) . . ?
C4 N2 N1 107.36(16) . . ?
C4 N2 Zn2 114.13(13) . . ?
N1 N2 Zn2 131.50(13) . . ?
C6 N1 N2 107.49(16) . . ?
C6 N1 Zn1 113.91(13) . . ?
N2 N1 Zn1 134.97(13) . . ?
C4 C5 C6 104.39(19) . . ?
N1 C6 C5 110.31(19) . . ?
N1 C6 C7 118.27(18) . . ?
C5 C6 C7 131.34(19) . . ?
N3 C7 C6 109.77(17) . . ?
C8 N3 C71 112.46(17) . . ?
C8 N3 C7 110.98(17) . . ?
C71 N3 C7 112.37(17) . . ?
C8 N3 Zn1 106.57(13) . . ?
C71 N3 Zn1 107.83(12) . . ?
C7 N3 Zn1 106.21(12) . . ?
N3 C71 C72 109.74(17) . . ?
N5 C72 C71 111.63(18) . . ?
C72 N5 C63 109.97(17) . . ?
C72 N5 C61 112.06(16) . . ?
C63 N5 C61 108.76(16) . . ?
C72 N5 Zn1 107.03(12) . . ?
C63 N5 Zn1 113.84(12) . . ?
C61 N5 Zn1 105.15(12) . . ?
N5 C61 C62 116.92(18) . . ?
N5 C63 C64 113.84(18) . . ?
N3 C8 C9 110.64(17) . . ?
N4 C9 C8 111.89(17) . . ?
C9 N4 C81 108.53(16) . . ?
C9 N4 C83 109.29(16) . . ?
C81 N4 C83 111.49(17) . . ?
C9 N4 Zn1 105.85(13) . . ?
C81 N4 Zn1 108.34(12) . . ?
C83 N4 Zn1 113.10(12) . . ?
N4 C81 C82 114.14(18) . . ?
N4 C83 C84 115.81(18) . . ?
O2 P1 O1 118.96(8) . . y
O2 P1 O3 106.32(8) . . y
O1 P1 O3 110.36(8) . . y
O2 P1 O4 110.20(8) . . y
O1 P1 O4 104.78(8) . . y
O3 P1 O4 105.48(8) . . y
P1 O1 Zn1 138.95(9) . . ?
P1 O2 Zn2 147.80(9) . . ?
C30 O3 P1 118.61(13) . . ?
C40 O4 P1 118.46(14) . . ?
O5 Cl1 O7 110.88(13) . . ?
O5 Cl1 O6 109.41(13) . . ?
O7 Cl1 O6 109.64(13) . . ?
O5 Cl1 O8 110.13(13) . . ?
O7 Cl1 O8 109.28(12) . . ?
O6 Cl1 O8 107.43(11) . . ?
O11 Cl2 O12 109.4(4) . . ?
O11 Cl2 O10 111.4(4) . . ?
O12 Cl2 O10 107.6(3) . . ?
O11 Cl2 O9 109.1(4) . . ?
O12 Cl2 O9 109.9(4) . . ?
O10 Cl2 O9 109.5(3) . . ?
O10B Cl2B O11B 109.2(7) . . ?
O10B Cl2B O9B 112.8(8) . . ?
O11B Cl2B O9B 106.4(7) . . ?
O10B Cl2B O12B 112.4(8) . . ?
O11B Cl2B O12B 106.7(8) . . ?
O9B Cl2B O12B 109.0(7) . . ?
O14 Cl3 O15 113.4(8) . . ?
O14 Cl3 O13 105.5(7) . . ?
O15 Cl3 O13 111.2(8) . . ?
O14 Cl3 O16 110.2(5) . . ?
O15 Cl3 O16 108.5(6) . . ?
O13 Cl3 O16 108.0(5) . . ?
O14B Cl3B O16B 110.6(9) . . ?
O14B Cl3B O15B 106.1(9) . . ?
O16B Cl3B O15B 113.9(11) . . ?
O14B Cl3B O13B 112.8(11) . . ?
O16B Cl3B O13B 106.1(12) . . ?
O15B Cl3B O13B 107.4(12) . . ?
O17 Cl4 O18 109.7(4) . . ?
O17 Cl4 O20 110.2(4) . . ?
O18 Cl4 O20 110.5(3) . . ?
O17 Cl4 O19 109.2(3) . . ?
O18 Cl4 O19 108.6(3) . . ?
O20 Cl4 O19 108.60(18) . . ?
O20B Cl4B O19B 112.7(11) . . ?
O20B Cl4B O18B 110.0(17) . . ?
O19B Cl4B O18B 109.2(18) . . ?
O20B Cl4B O17B 110.6(17) . . ?
O19B Cl4B O17B 107.2(17) . . ?
O18B Cl4B O17B 106.9(18) . . ?

loop_
_geom_bond_atom_site_label_1
_geom_bond_atom_site_label_2
_geom_bond_distance
_geom_bond_site_symmetry_2
_geom_bond_publ_flag
Zn21 O21 1.9974(15) . y
Zn21 N21 2.0345(17) . y
Zn21 N24 2.138(3) . y
Zn21 N25B 2.15(2) . y
Zn21 N25 2.153(4) . y
Zn21 N24B 2.205(12) . y
Zn21 N23 2.207(3) . y
Zn21 N23B 2.32(2) . y
Zn22 O22 1.9804(14) . y
Zn22 N22 2.0425(17) . y
Zn22 N27 2.1568(18) . y
Zn22 N28 2.1593(18) . y
Zn22 N26 2.2332(18) . y
N27 C215 1.468(13) . ?
N27 C211 1.489(3) . ?
N27 C201 1.493(3) . ?
N27 C213 1.497(3) . ?
N27 C21B 1.510(14) . ?
N27 C217 1.536(13) . ?
C211 C212 1.525(3) . ?
C213 C214 1.503(5) . ?
C201 C202 1.504(3) . ?
C202 C21B 1.474(13) . ?
C202 N26 1.478(3) . ?
N26 C221 1.486(3) . ?
N26 C203 1.488(3) . ?
C221 C222 1.513(3) . ?
C222 N28 1.492(3) . ?
N28 C231 1.490(3) . ?
N28 C233 1.494(3) . ?
C231 C232 1.517(3) . ?
C233 C234 1.528(3) . ?
C203 C204 1.500(3) . ?
C204 N22 1.348(3) . ?
C204 C205 1.381(3) . ?
N22 N21 1.377(2) . y
N21 C206 1.348(3) . ?
C205 C206 1.382(3) . ?
C206 C207 1.501(3) . ?
C207 N23B 1.451(13) . ?
C207 N23 1.493(4) . ?
N23 C208 1.467(4) . ?
N23 C271 1.483(4) . ?
C271 C272 1.523(4) . ?
C272 N25 1.490(4) . ?
N25 C263 1.491(4) . ?
N25 C261 1.523(4) . ?
C261 C262 1.521(5) . ?
C263 C264 1.538(4) . ?
C208 C209 1.533(4) . ?
C209 N24 1.493(4) . ?
N24 C283 1.502(3) . ?
N24 C281 1.514(4) . ?
C281 C282 1.507(4) . ?
C283 C284 1.493(4) . ?
P21 O21 1.4872(16) . y
P21 O22 1.4902(16) . y
P21 O23 1.5794(15) . y
P21 O24 1.5832(15) . y
O23 C230 1.443(3) . ?
O24 C240 1.449(3) . ?
C29B C28B 1.436(13) . ?
C29B N24B 1.492(14) . ?
C266 C265 1.500(13) . ?
C285 N24B 1.483(12) . ?
C285 C286 1.533(12) . ?
C287 N24B 1.501(12) . ?
C287 C288 1.532(13) . ?
N23B C28B 1.440(13) . ?
N23B C273 1.461(13) . ?
N25B C274 1.492(15) . ?
N25B C265 1.506(14) . ?
N25B C267 1.512(14) . ?
C273 C274 1.456(14) . ?
C216 C215 1.517(16) . ?
C267 C268 1.520(15) . ?
C218 C217 1.520(15) . ?
Zn1 O1 1.9925(14) . y
Zn1 N1 2.0470(17) . y
Zn1 N4 2.1505(18) . y
Zn1 N5 2.1644(18) . y
Zn1 N3 2.2207(18) . y
Zn2 O2 2.0122(15) . y
Zn2 N2 2.0468(17) . y
Zn2 N7 2.1335(18) . y
Zn2 N8 2.1409(18) . y
Zn2 N6 2.2421(18) . y
N7 C1 1.480(3) . ?
N7 C13 1.497(3) . ?
N7 C11 1.521(3) . ?
C11 C12 1.500(3) . ?
C13 C14 1.524(3) . ?
C1 C2 1.514(4) . ?
C2 N6 1.490(3) . ?
N6 C21 1.473(3) . ?
N6 C3 1.485(3) . ?
C21 C22 1.491(3) . ?
C22 N8 1.509(3) . ?
N8 C33 1.485(3) . ?
N8 C31 1.491(3) . ?
C31 C32 1.505(3) . ?
C33 C34 1.508(3) . ?
C3 C4 1.504(3) . ?
C4 N2 1.346(3) . ?
C4 C5 1.384(3) . ?
N2 N1 1.381(2) . y
N1 C6 1.347(3) . ?
C5 C6 1.385(3) . ?
C6 C7 1.503(3) . ?
C7 N3 1.482(3) . ?
N3 C8 1.477(3) . ?
N3 C71 1.481(3) . ?
C71 C72 1.516(3) . ?
C72 N5 1.488(3) . ?
N5 C63 1.489(3) . ?
N5 C61 1.497(3) . ?
C61 C62 1.525(3) . ?
C63 C64 1.516(3) . ?
C8 C9 1.518(3) . ?
C9 N4 1.493(3) . ?
N4 C81 1.496(3) . ?
N4 C83 1.497(3) . ?
C81 C82 1.511(3) . ?
C83 C84 1.521(3) . ?
P1 O2 1.4903(15) . y
P1 O1 1.4925(15) . y
P1 O3 1.5772(15) . y
P1 O4 1.5871(15) . y
O3 C30 1.455(3) . ?
O4 C40 1.445(3) . ?
Cl1 O5 1.4148(19) . ?
Cl1 O7 1.4227(19) . ?
Cl1 O6 1.4311(18) . ?
Cl1 O8 1.4346(17) . ?
Cl2 O11 1.392(5) . ?
Cl2 O12 1.413(5) . ?
Cl2 O10 1.429(5) . ?
Cl2 O9 1.439(5) . ?
Cl2B O10B 1.413(10) . ?
Cl2B O11B 1.417(9) . ?
Cl2B O9B 1.417(9) . ?
Cl2B O12B 1.420(9) . ?
Cl3 O14 1.426(7) . ?
Cl3 O15 1.427(8) . ?
Cl3 O13 1.441(7) . ?
Cl3 O16 1.452(6) . ?
Cl3B O14B 1.409(10) . ?
Cl3B O16B 1.424(10) . ?
Cl3B O15B 1.438(10) . ?
Cl3B O13B 1.443(11) . ?
Cl4 O17 1.433(4) . ?
Cl4 O18 1.437(4) . ?
Cl4 O20 1.440(2) . ?
Cl4 O19 1.445(2) . ?
Cl4B O20B 1.385(11) . ?
Cl4B O19B 1.411(11) . ?
Cl4B O18B 1.435(13) . ?
Cl4B O17B 1.444(13) . ?
